data_4305834
loop_
_publ_author_name
'Mohammad Hedayetullah Mir'
'Susumu Kitagawa'
'Jagadese J. Vittal'

_publ_contact_author
; 
     Dr. Jagadese J. Vittal
     Department of Chemistry
     National University of Singapore
     3 Science Drive 3
     SINGAPORE 117543 
;
_publ_contact_author_email chmjjv@nus.edu.sg
_publ_contact_author_fax '(65) 6779 1691'
_publ_contact_author_phone '(65) 6516 2677'
_publ_section_title
;
Two- and Three-fold Interpenetrated Metal-Organic Frameworks from One-Pot
Crystallization
;
_journal_name_full 'Inorganic Chemistry'
_journal_page_first 7728
_journal_page_last 7733
_journal_paper_doi 10.1021/ic800766q
_journal_volume 47
_journal_year 2008
_chemical_formula_sum 'C18 H24 Co N2 O10'
_chemical_formula_weight 487.32
_chemical_name_systematic
; 
 ? 
;
_space_group_IT_number 15
_symmetry_cell_setting monoclinic
_symmetry_space_group_name_Hall '-C 2yc'
_symmetry_space_group_name_H-M 'C 1 2/c 1'
_atom_sites_solution_hydrogens geom
_atom_sites_solution_primary direct
_atom_sites_solution_secondary difmap
_audit_creation_method SHELXL-97
_cell_angle_alpha 90.00
_cell_angle_beta 103.218(2)
_cell_angle_gamma 90.00
_cell_formula_units_Z 8
_cell_length_a 37.552(3)
_cell_length_b 13.1257(9)
_cell_length_c 9.4044(6)
_cell_measurement_reflns_used 3754
_cell_measurement_temperature 223(2)
_cell_measurement_theta_max 27.05
_cell_measurement_theta_min 2.28
_cell_volume 4512.6(6)
_computing_cell_refinement 'Bruker SMART'
_computing_data_collection 'Bruker SMART'
_computing_data_reduction 'Bruker SAINT'
_computing_molecular_graphics 'Bruker SHELXTL'
_computing_publication_material 'Bruker SHELXTL'
_computing_structure_refinement 'SHELXL-97 (Sheldrick, 1997)'
_computing_structure_solution 'SHELXS-97 (Sheldrick, 1990)'
_diffrn_ambient_temperature 223(2)
_diffrn_measured_fraction_theta_full 0.997
_diffrn_measured_fraction_theta_max 0.997
_diffrn_measurement_device_type 'CCD area detector'
_diffrn_measurement_method 'phi and omega scans'
_diffrn_radiation_monochromator graphite
_diffrn_radiation_source 'fine-focus sealed tube'
_diffrn_radiation_type MoK\a
_diffrn_radiation_wavelength 0.71073
_diffrn_reflns_av_R_equivalents 0.0355
_diffrn_reflns_av_sigmaI/netI 0.0400
_diffrn_reflns_limit_h_max 36
_diffrn_reflns_limit_h_min -45
_diffrn_reflns_limit_k_max 15
_diffrn_reflns_limit_k_min -15
_diffrn_reflns_limit_l_max 11
_diffrn_reflns_limit_l_min -11
_diffrn_reflns_number 13423
_diffrn_reflns_theta_full 25.49
_diffrn_reflns_theta_max 25.49
_diffrn_reflns_theta_min 2.23
_exptl_absorpt_coefficient_mu 0.815
_exptl_absorpt_correction_T_max 0.922
_exptl_absorpt_correction_T_min 0.872
_exptl_absorpt_correction_type empirical
_exptl_absorpt_process_details 'SADABS (Sheldrick, 2004)'
_exptl_crystal_colour ORANGE
_exptl_crystal_density_diffrn 1.435
_exptl_crystal_density_meas ?
_exptl_crystal_density_method .
_exptl_crystal_description BLOCK
_exptl_crystal_F_000 2024
_exptl_crystal_size_max 0.54
_exptl_crystal_size_mid 0.14
_exptl_crystal_size_min 0.10
_refine_diff_density_max 0.535
_refine_diff_density_min -0.540
_refine_diff_density_rms 0.076
_refine_ls_extinction_method none
_refine_ls_goodness_of_fit_ref 1.030
_refine_ls_hydrogen_treatment mixed
_refine_ls_matrix_type full
_refine_ls_number_parameters 315
_refine_ls_number_reflns 4193
_refine_ls_number_restraints 15
_refine_ls_restrained_S_all 1.029
_refine_ls_R_factor_all 0.0521
_refine_ls_R_factor_gt 0.0434
_refine_ls_shift/su_max 0.003
_refine_ls_shift/su_mean 0.000
_refine_ls_structure_factor_coef Fsqd
_refine_ls_weighting_details 'calc w=1/[\s^2^(Fo^2^)+(0.0704P)^2^+4.6583P] where P=(Fo^2^+2Fc^2^)/3'
_refine_ls_weighting_scheme calc
_refine_ls_wR_factor_gt 0.1153
_refine_ls_wR_factor_ref 0.1221
_reflns_number_gt 3563
_reflns_number_total 4193
_reflns_threshold_expression >2sigma(I)
_cod_data_source_file ic800766q-file002_2.cif
_cod_data_source_block 7371
_cod_depositor_comments
;
The following automatic conversions were performed:
'_symmetry_cell_setting' value 'Monoclinic' changed to 'monoclinic'
according to '/home/saulius/struct/CIF-dictionaries/cif_core.dic'
dictionary named 'cif_core.dic' version 2.4.1 from 2010-06-29.

Automatic conversion script
Id: cif_fix_enum 1527 2010-12-29 10:47:43Z saulius 
;
_cod_original_cell_volume 4512.6(5)
_cod_database_code 4305834

loop_
_symmetry_equiv_pos_as_xyz
'x, y, z'
'-x, y, -z+1/2'
'x+1/2, y+1/2, z'
'-x+1/2, y+1/2, -z+1/2'
'-x, -y, -z'
'x, -y, z-1/2'
'-x+1/2, -y+1/2, -z'
'x+1/2, -y+1/2, z-1/2'

loop_
_atom_site_label
_atom_site_type_symbol
_atom_site_fract_x
_atom_site_fract_y
_atom_site_fract_z
_atom_site_U_iso_or_equiv
_atom_site_adp_type
_atom_site_occupancy
_atom_site_symmetry_multiplicity
_atom_site_calc_flag
_atom_site_refinement_flags
_atom_site_disorder_assembly
_atom_site_disorder_group
Co1 Co 0.637488(9) 0.78039(2) -0.17572(4) 0.02364(14) Uani 1 1 d D . .
N1 N 0.66862(6) 0.77454(16) 0.0418(2) 0.0269(5) Uani 1 1 d . . .
C1 C 0.65386(8) 0.7892(2) 0.1576(3) 0.0359(7) Uani 1 1 d . . .
H1 H 0.6288 0.8042 0.1407 0.043 Uiso 1 1 calc R . .
C2 C 0.67367(8) 0.7834(2) 0.2992(3) 0.0364(7) Uani 1 1 d . . .
H2 H 0.6621 0.7943 0.3765 0.044 Uiso 1 1 calc R . .
C3 C 0.71093(8) 0.76133(19) 0.3288(3) 0.0285(6) Uani 1 1 d . . .
C4 C 0.72614(7) 0.74580(19) 0.2069(3) 0.0263(5) Uani 1 1 d . . .
H4 H 0.7511 0.7306 0.2202 0.032 Uiso 1 1 calc R . .
C5 C 0.70444(7) 0.7529(2) 0.0694(3) 0.0269(5) Uani 1 1 d . . .
H5 H 0.7152 0.7420 -0.0103 0.032 Uiso 1 1 calc R . .
N2 N 0.59595(6) 0.68601(18) -0.1211(3) 0.0356(5) Uani 1 1 d . . .
C6 C 0.56239(8) 0.7189(2) -0.1226(4) 0.0402(7) Uani 1 1 d . . .
H6 H 0.5565 0.7868 -0.1504 0.048 Uiso 1 1 calc R . .
C7 C 0.53587(8) 0.6591(3) -0.0857(4) 0.0494(8) Uani 1 1 d . . .
H7 H 0.5127 0.6866 -0.0876 0.059 Uiso 1 1 calc R . .
C8 C 0.54318(9) 0.5588(3) -0.0459(5) 0.0584(10) Uani 1 1 d . . .
C9 C 0.57775(10) 0.5244(3) -0.0460(7) 0.0965(19) Uani 1 1 d . . .
H9 H 0.5841 0.4564 -0.0213 0.116 Uiso 1 1 calc R . .
C10 C 0.60304(9) 0.5892(3) -0.0819(6) 0.0783(15) Uani 1 1 d . . .
H10 H 0.6266 0.5639 -0.0786 0.094 Uiso 1 1 calc R . .
C11 C 0.73206(8) 0.7564(2) 0.4792(3) 0.0310(6) Uani 1 1 d . . .
H11 H 0.7191 0.7628 0.5532 0.037 Uiso 1 1 calc R . .
C12 C 0.51672(9) 0.4888(3) -0.0041(6) 0.0754(14) Uani 1 1 d . . .
H12 H 0.5246 0.4215 0.0191 0.090 Uiso 1 1 calc R . .
O1 O 0.67813(5) 0.87054(14) -0.2312(2) 0.0339(4) Uani 1 1 d . . .
O2 O 0.64740(5) 0.94206(15) -0.4385(2) 0.0385(5) Uani 1 1 d . . .
C13 C 0.67597(7) 0.92878(19) -0.3392(3) 0.0288(6) Uani 1 1 d . . .
C14 C 0.70944(7) 0.98436(19) -0.3538(3) 0.0306(6) Uani 1 1 d . . .
H14 H 0.7092 1.0189 -0.4415 0.037 Uiso 1 1 calc R . .
C15 C 0.73974(7) 0.98712(19) -0.2473(3) 0.0303(6) Uani 1 1 d . . .
H15 H 0.7396 0.9516 -0.1606 0.036 Uiso 1 1 calc R . .
O3 O 0.66632(5) 0.65509(14) -0.2206(2) 0.0333(4) Uani 1 1 d . . .
O4 O 0.64263(6) 0.63247(16) -0.4598(2) 0.0460(5) Uani 1 1 d . . .
C16 C 0.66642(7) 0.6165(2) -0.3435(3) 0.0327(6) Uani 1 1 d . . .
C17 C 0.69807(8) 0.5509(2) -0.3532(3) 0.0356(6) Uani 1 1 d . . .
H17 H 0.6973 0.5149 -0.4402 0.043 Uiso 1 1 calc R . .
C18 C 0.72730(7) 0.54098(19) -0.2438(3) 0.0311(6) Uani 1 1 d . . .
H18 H 0.7265 0.5713 -0.1541 0.037 Uiso 1 1 calc R . .
O5 O 0.60511(5) 0.78899(14) -0.3972(2) 0.0333(4) Uani 1 1 d D . .
H5A H 0.6144(7) 0.8426(13) -0.436(2) 0.069(6) Uiso 1 1 d D . .
H5B H 0.6127(8) 0.7363(13) -0.444(2) 0.069(6) Uiso 1 1 d D . .
O6 O 0.61160(5) 0.91777(14) -0.1259(2) 0.0358(4) Uani 1 1 d D . .
H6A H 0.6293(5) 0.9572(14) -0.074(3) 0.069(6) Uiso 1 1 d D . .
H6B H 0.6040(8) 0.9528(15) -0.2088(14) 0.069(6) Uiso 1 1 d D . .
O7 O 0.57398(8) 1.0386(2) -0.3610(4) 0.0859(9) Uani 1 1 d . . .
O8 O 0.53042(16) 0.8392(7) -0.4711(8) 0.0748(19) Uani 0.50 1 d PD . .
H8A H 0.5537(7) 0.826(6) -0.425(6) 0.069(6) Uiso 0.50 1 d PD . .
H8B H 0.5219(16) 0.872(6) -0.401(5) 0.069(6) Uiso 0.50 1 d PD . .
O9 O 0.5000 0.9122(8) -0.2500 0.087(3) Uiso 0.50 2 d SP . .
O10 O 0.4840(3) 0.8781(9) -0.7136(13) 0.175(4) Uiso 0.50 1 d P . .
O11 O 0.5307(3) 0.7956(6) -0.5063(10) 0.081(3) Uiso 0.50 1 d P . .
O12 O 0.4993(5) 0.9630(13) -0.1035(19) 0.105(5) Uiso 0.25 1 d P . .
O13 O 0.6064(4) 0.3987(13) -0.2519(17) 0.105(5) Uiso 0.25 1 d P . .
O14 O 0.4322(8) 0.749(2) -0.742(3) 0.175(9) Uiso 0.25 1 d P . .
O15 O 0.4588(6) 0.7780(14) -0.713(2) 0.124(6) Uiso 0.25 1 d P . .
O16 O 0.5085(13) 0.934(4) -0.157(5) 0.158(18) Uiso 0.13 1 d P . .
O17 O 0.5908(6) 0.3544(17) -0.244(2) 0.064(5) Uiso 0.13 1 d P . .

loop_
_atom_site_aniso_label
_atom_site_aniso_U_11
_atom_site_aniso_U_22
_atom_site_aniso_U_33
_atom_site_aniso_U_23
_atom_site_aniso_U_13
_atom_site_aniso_U_12
Co1 0.0173(2) 0.0260(2) 0.0272(2) 0.00406(13) 0.00421(14) -0.00131(13)
N1 0.0236(11) 0.0318(12) 0.0252(11) 0.0043(9) 0.0054(9) 0.0000(9)
C1 0.0243(14) 0.0509(17) 0.0342(15) 0.0052(13) 0.0102(12) 0.0054(12)
C2 0.0324(15) 0.0521(18) 0.0273(14) 0.0032(13) 0.0120(12) 0.0047(13)
C3 0.0322(14) 0.0264(13) 0.0272(14) 0.0050(11) 0.0074(11) 0.0001(11)
C4 0.0225(13) 0.0266(12) 0.0289(14) 0.0016(10) 0.0038(11) 0.0024(10)
C5 0.0267(13) 0.0296(12) 0.0259(13) 0.0020(10) 0.0088(11) 0.0021(11)
N2 0.0204(11) 0.0360(12) 0.0503(15) 0.0125(11) 0.0079(10) -0.0019(10)
C6 0.0265(15) 0.0352(15) 0.059(2) 0.0117(14) 0.0100(14) -0.0006(12)
C7 0.0241(15) 0.0496(19) 0.078(2) 0.0154(17) 0.0181(15) 0.0019(14)
C8 0.0305(16) 0.0464(19) 0.101(3) 0.0295(19) 0.0207(18) -0.0019(14)
C9 0.038(2) 0.055(2) 0.204(6) 0.068(3) 0.044(3) 0.0115(18)
C10 0.0283(17) 0.053(2) 0.160(4) 0.052(3) 0.035(2) 0.0090(16)
C11 0.0356(14) 0.0331(13) 0.0245(14) 0.0026(11) 0.0072(12) -0.0002(12)
C12 0.0367(18) 0.051(2) 0.143(4) 0.043(2) 0.031(2) 0.0022(16)
O1 0.0274(10) 0.0402(10) 0.0328(10) 0.0122(9) 0.0039(8) -0.0082(8)
O2 0.0344(11) 0.0409(11) 0.0367(11) 0.0123(9) 0.0008(9) -0.0079(9)
C13 0.0303(14) 0.0260(13) 0.0313(14) 0.0000(11) 0.0099(12) -0.0022(11)
C14 0.0338(15) 0.0280(13) 0.0333(15) 0.0024(11) 0.0144(12) -0.0019(11)
C15 0.0334(14) 0.0242(12) 0.0378(15) 0.0020(11) 0.0172(12) 0.0004(11)
O3 0.0281(10) 0.0357(10) 0.0364(11) -0.0019(9) 0.0083(8) 0.0056(8)
O4 0.0385(12) 0.0485(12) 0.0445(12) -0.0108(10) -0.0037(10) 0.0050(10)
C16 0.0252(14) 0.0263(13) 0.0456(17) -0.0031(12) 0.0059(13) -0.0034(11)
C17 0.0345(15) 0.0307(14) 0.0422(16) -0.0071(12) 0.0102(13) -0.0001(12)
C18 0.0297(14) 0.0256(13) 0.0417(16) 0.0004(11) 0.0158(12) -0.0008(11)
O5 0.0258(10) 0.0354(10) 0.0355(11) 0.0032(8) 0.0006(8) -0.0040(8)
O6 0.0287(10) 0.0321(10) 0.0436(11) -0.0011(9) 0.0020(9) -0.0003(8)
O7 0.0679(18) 0.088(2) 0.103(2) 0.0286(18) 0.0218(17) 0.0115(16)
O8 0.038(3) 0.096(5) 0.087(5) -0.014(4) 0.008(3) 0.017(3)

loop_
_atom_type_symbol
_atom_type_description
_atom_type_scat_dispersion_real
_atom_type_scat_dispersion_imag
_atom_type_scat_source
C C 0.0033 0.0016 'International Tables Vol C Tables 4.2.6.8 and 6.1.1.4'
H H 0.0000 0.0000 'International Tables Vol C Tables 4.2.6.8 and 6.1.1.4'
N N 0.0061 0.0033 'International Tables Vol C Tables 4.2.6.8 and 6.1.1.4'
O O 0.0106 0.0060 'International Tables Vol C Tables 4.2.6.8 and 6.1.1.4'
Co Co 0.3494 0.9721 'International Tables Vol C Tables 4.2.6.8 and 6.1.1.4'

loop_
_geom_angle_atom_site_label_1
_geom_angle_atom_site_label_2
_geom_angle_atom_site_label_3
_geom_angle
_geom_angle_site_symmetry_1
_geom_angle_site_symmetry_3
_geom_angle_publ_flag
O3 Co1 O1 87.31(7) . . ?
O3 Co1 N1 88.22(8) . . ?
O1 Co1 N1 89.34(8) . . ?
O3 Co1 N2 91.88(8) . . ?
O1 Co1 N2 179.09(9) . . ?
N1 Co1 N2 91.06(9) . . ?
O3 Co1 O6 175.31(7) . . ?
O1 Co1 O6 88.40(7) . . ?
N1 Co1 O6 89.83(8) . . ?
N2 Co1 O6 92.42(8) . . ?
O3 Co1 O5 92.89(7) . . ?
O1 Co1 O5 90.68(7) . . ?
N1 Co1 O5 178.89(8) . . ?
N2 Co1 O5 88.94(8) . . ?
O6 Co1 O5 89.06(7) . . ?
C5 N1 C1 117.1(2) . . ?
C5 N1 Co1 120.23(17) . . ?
C1 N1 Co1 122.69(18) . . ?
N1 C1 C2 123.1(3) . . ?
C1 C2 C3 120.2(3) . . ?
C2 C3 C4 116.3(3) . . ?
C2 C3 C11 120.2(2) . . ?
C4 C3 C11 123.5(2) . . ?
C5 C4 C3 119.7(2) . . ?
N1 C5 C4 123.6(2) . . ?
C6 N2 C10 116.2(2) . . ?
C6 N2 Co1 123.33(19) . . ?
C10 N2 Co1 120.4(2) . . ?
N2 C6 C7 123.5(3) . . ?
C6 C7 C8 120.2(3) . . ?
C9 C8 C7 116.3(3) . . ?
C9 C8 C12 119.4(3) . . ?
C7 C8 C12 124.4(3) . . ?
C10 C9 C8 120.2(3) . . ?
N2 C10 C9 123.6(3) . . ?
C11 C11 C3 125.7(3) 7_666 . ?
C12 C12 C8 126.2(4) 5_665 . ?
C13 O1 Co1 129.01(17) . . ?
O1 C13 O2 124.6(2) . . ?
O1 C13 C14 118.2(2) . . ?
O2 C13 C14 117.2(2) . . ?
C15 C14 C13 122.6(2) . . ?
C14 C15 C18 124.4(3) . 4_654 ?
C16 O3 Co1 128.16(18) . . ?
O4 C16 O3 125.2(3) . . ?
O4 C16 C17 117.4(3) . . ?
O3 C16 C17 117.3(2) . . ?
C18 C17 C16 122.7(3) . . ?
C17 C18 C15 124.8(3) . 4_644 ?
O16 O9 O16 143(8) . 2_654 ?
O16 O9 O12 22(3) . . ?
O16 O9 O12 131(4) 2_654 . ?
O16 O9 O12 131(4) . 2_654 ?
O16 O9 O12 22(3) 2_654 2_654 ?
O12 O9 O12 128.5(14) . 2_654 ?
O10 O10 O15 121.8(9) 2_653 . ?
O16 O12 O9 26(4) . . ?
O15 O14 O17 143(3) . 5_664 ?
O14 O15 O10 145(2) . . ?
O12 O16 O9 132(7) . . ?
O12 O16 O16 123(6) . 2_654 ?
O9 O16 O16 18(4) . 2_654 ?
O13 O17 O14 163(3) . 5_664 ?

loop_
_geom_bond_atom_site_label_1
_geom_bond_atom_site_label_2
_geom_bond_distance
_geom_bond_site_symmetry_2
_geom_bond_publ_flag
Co1 O3 2.0649(18) . ?
Co1 O1 2.0894(17) . ?
Co1 N1 2.113(2) . ?
Co1 N2 2.144(2) . ?
Co1 O6 2.1506(19) . ?
Co1 O5 2.161(2) . ?
N1 C5 1.341(3) . ?
N1 C1 1.344(4) . ?
C1 C2 1.371(4) . ?
C2 C3 1.393(4) . ?
C3 C4 1.407(4) . ?
C3 C11 1.456(4) . ?
C4 C5 1.365(4) . ?
N2 C6 1.329(4) . ?
N2 C10 1.333(4) . ?
C6 C7 1.373(4) . ?
C7 C8 1.379(5) . ?
C8 C9 1.374(5) . ?
C8 C12 1.471(4) . ?
C9 C10 1.373(5) . ?
C11 C11 1.325(6) 7_666 ?
C12 C12 1.309(7) 5_665 ?
O1 C13 1.259(3) . ?
O2 C13 1.263(3) . ?
C13 C14 1.486(4) . ?
C14 C15 1.333(4) . ?
C15 C18 1.444(4) 4_654 ?
O3 C16 1.263(3) . ?
O4 C16 1.261(3) . ?
C16 C17 1.487(4) . ?
C17 C18 1.328(4) . ?
C18 C15 1.444(4) 4_644 ?
O8 O11 0.663(9) . ?
O9 O16 0.91(5) . ?
O9 O16 0.91(5) 2_654 ?
O9 O12 1.537(19) . ?
O9 O12 1.537(19) 2_654 ?
O10 O10 1.51(2) 2_653 ?
O10 O15 1.62(2) . ?
O12 O16 0.77(5) . ?
O13 O17 0.84(2) . ?
O14 O15 1.05(3) . ?
O14 O17 1.60(3) 5_664 ?
O16 O16 1.72(10) 2_654 ?
O17 O14 1.60(3) 5_664 ?
